data_7017017
loop_
_publ_author_name
'Tong, Lok H.'
'Pengo, Paolo'
'Clegg, William'
'Lowe, John P.'
'Raithby, Paul R.'
'Sanders, Jeremy K. M.'
'Pascu, Sofia I.'

_publ_section_title
;
 Complexes of aryl-substituted porphyrins and naphthalenediimide (NDI):
 investigations by synchrotron X-ray diffraction and NMR spectroscopy.
;
_journal_issue 41
_journal_name_full 'Dalton transactions (Cambridge, England : 2003)'
_journal_page_first 10833
_journal_page_last 10842
_journal_paper_doi 10.1039/c1dt10880h
_journal_volume 40
_journal_year 2011
_chemical_absolute_configuration unk
_chemical_formula_moiety 'C86 H104 N8 O8 Zn, C H2 Cl2, 1(O)'
_chemical_formula_sum 'C87 H106 Cl2 N8 O9 Zn'
_chemical_formula_weight 1544.73
_space_group_IT_number 4
_symmetry_cell_setting monoclinic
_symmetry_space_group_name_Hall 'P 2yb'
_symmetry_space_group_name_H-M 'P 1 21 1'
_atom_sites_solution_hydrogens geom
_atom_sites_solution_primary direct
_audit_creation_date 10-01-07
_audit_creation_method CRYSTALS_ver_12.80
_cell_angle_alpha 90
_cell_angle_beta 93.065(6)
_cell_angle_gamma 90
_cell_formula_units_Z 2
_cell_length_a 15.952(6)
_cell_length_b 9.578(4)
_cell_length_c 27.437(10)
_cell_measurement_reflns_used 13163
_cell_measurement_temperature 150(2)
_cell_measurement_theta_max 25
_cell_measurement_theta_min 1
_cell_volume 4186(3)
_computing_cell_refinement 'Bruker SAINT'
_computing_data_collection 'Bruker APEX2'
_computing_data_reduction 'Bruker SAINT'
_computing_molecular_graphics 'CAMERON (Watkin et al., 1996)'
_computing_publication_material 'CRYSTALS (Betteridge et al., 2003)'
_computing_structure_refinement 'CRYSTALS (Betteridge et al., 2003)'
_computing_structure_solution Sir2000
_diffrn_ambient_temperature 150
_diffrn_measured_fraction_theta_full 0.995
_diffrn_measured_fraction_theta_max 0.995
_diffrn_measurement_device_type 'Bruker SMART APEX2 CCD'
_diffrn_measurement_method 'fine-slice \w scans'
_diffrn_radiation_monochromator 'silicon 111'
_diffrn_radiation_source 'Daresbury SRS station 9.8'
_diffrn_radiation_type synchrotron
_diffrn_radiation_wavelength 0.67750
_diffrn_reflns_av_R_equivalents 0.044
_diffrn_reflns_limit_h_max 15
_diffrn_reflns_limit_h_min -13
_diffrn_reflns_limit_k_max 9
_diffrn_reflns_limit_k_min -9
_diffrn_reflns_limit_l_max 27
_diffrn_reflns_limit_l_min -26
_diffrn_reflns_number 13163
_diffrn_reflns_theta_full 19.968
_diffrn_reflns_theta_max 19.968
_diffrn_reflns_theta_min 0.713
_diffrn_standards_decay_% 5
_diffrn_standards_number 0
_exptl_absorpt_coefficient_mu 0.352
_exptl_absorpt_correction_T_max 1.00
_exptl_absorpt_correction_T_min 1.00
_exptl_absorpt_correction_type multi-scan
_exptl_absorpt_process_details
;

Correction applied by SADABS - note that the transmission factors are
not real since they include corrections for beam decay and possibly
crystal decay (the two cannot be distinguished).
The numbers listed in the CIF are those calculated by CRYSTALS.
;
_exptl_crystal_colour red
_exptl_crystal_density_diffrn 1.225
_exptl_crystal_description block
_exptl_crystal_F_000 1640
_exptl_crystal_size_max 0.03
_exptl_crystal_size_mid 0.02
_exptl_crystal_size_min 0.01
_refine_diff_density_max 1.92
_refine_diff_density_min -1.84
_refine_ls_extinction_method None
_refine_ls_goodness_of_fit_ref 1.1586
_refine_ls_hydrogen_treatment noref
_refine_ls_matrix_type full
_refine_ls_number_parameters 452
_refine_ls_number_reflns 3771
_refine_ls_number_restraints 125
_refine_ls_R_factor_all 0.2164
_refine_ls_R_factor_gt 0.1264
_refine_ls_shift/su_max 0.012790
_refine_ls_structure_factor_coef F
_refine_ls_weighting_details
;
Method, part 1, Chebychev polynomial, (Watkin, 1994, Prince, 1982)
[weight] = 1.0/[A~0~*T~0~(x)+A~1~*T~1~(x) ... +A~n-1~]*T~n-1~(x)]
where A~i~ are the Chebychev coefficients listed below and x= Fcalc/Fmax
Method = Robust Weighting (Prince, 1982)
W = [weight] * [1-(deltaF/6*sigmaF)^2^]^2^
A~i~ are:
5.66 -1.63 3.87
;
_refine_ls_weighting_scheme calc
_refine_ls_wR_factor_all 0.2266
_refine_ls_wR_factor_gt 0.1390
_refine_ls_wR_factor_ref 0.1390
_reflns_limit_h_max 15
_reflns_limit_h_min -15
_reflns_limit_k_max 9
_reflns_limit_k_min -9
_reflns_limit_l_max 27
_reflns_limit_l_min 0
_reflns_number_gt 3771
_reflns_number_total 4843
_reflns_threshold_expression I>3.00u(I)
_oxford_refine_ls_scale 0.393(2)
_cod_data_source_file c1dt10880h.txt
_cod_data_source_block cam213
_cod_depositor_comments
;
 Removing duplicate rows from the ATOM_TYPE loop.

 Antanas Vaitkus,
 2018-08-07

The following automatic conversions were performed:

'_symmetry_cell_setting' value 'Monoclinic' changed to 'monoclinic'
according to /home/saulius/struct/CIF-dictionaries/cif_core.dic
dictionary named 'cif_core.dic' version 2.4.1 from 2010-06-29.

Automatic conversion script
Id: cif_fix_values 1715 2011-07-08 13:25:40Z adriana 
;
_cod_original_sg_symbol_H-M 'P 1 21 1 '
_cod_database_code 7017017

loop_
_symmetry_equiv_pos_as_xyz
x,y,z
-x,y+1/2,-z

loop_
_atom_site_label
_atom_site_type_symbol
_atom_site_fract_x
_atom_site_fract_y
_atom_site_fract_z
_atom_site_U_iso_or_equiv
_atom_site_occupancy
_atom_site_adp_type
_atom_site_refinement_flags_posn
_atom_site_refinement_flags_adp
_atom_site_refinement_flags_occupancy
_atom_site_disorder_assembly
_atom_site_disorder_group
_atom_site_attached_hydrogens
Zn1 Zn 0.6884(3) 0.3308(6) 0.74543(16) 0.0031(11) 0.5000 Uiso D U . 1 1 .
Zn2 Zn 0.7159(3) 0.3039(6) 0.73399(17) 0.0037(11) 0.5000 Uiso D U . 1 2 .
N1 N 0.7166(10) 0.3810(17) 0.6692(5) 0.0061(16) 1.0000 Uiso D U . . . .
N2 N 0.8051(10) 0.4384(16) 0.7653(6) 0.0053(15) 1.0000 Uiso D U . . . .
N3 N 0.6966(10) 0.2327(17) 0.8095(5) 0.0058(16) 1.0000 Uiso D U . . . .
N4 N 0.6144(9) 0.1732(17) 0.7142(6) 0.0049(16) 1.0000 Uiso D U . . . .
N5 N 0.6212(18) 0.570(3) 0.8339(11) 0.086(5) 1.0000 Uiso D U . . . .
N6 N 0.8547(14) 1.096(2) 0.7118(9) 0.050(4) 1.0000 Uiso D U . . . .
N7 N 1.0598(15) 0.361(2) 1.0244(8) 0.049(7) 1.0000 Uiso . . . . . .
N8 N 0.4808(14) 0.143(2) 0.4221(8) 0.044(6) 1.0000 Uiso . . . . . .
O1 O 0.5791(11) 0.4854(18) 0.7575(7) 0.044(5) 1.0000 Uiso . . . . . .
O2 O 0.7842(10) 1.0316(18) 0.6405(6) 0.042(5) 1.0000 Uiso . . . . . .
O3 O 0.9339(10) 1.1370(18) 0.7830(6) 0.038(5) 1.0000 Uiso . . . . . .
O4 O 0.6873(11) 0.6370(19) 0.9075(7) 0.052(5) 1.0000 Uiso . . . . . .
O5 O 1.0355(12) 0.439(2) 1.0576(7) 0.062(6) 1.0000 Uiso . . . . . .
O6 O 1.1197(13) 0.291(2) 1.0170(6) 0.058(6) 1.0000 Uiso . . . . . .
O7 O 0.4133(12) 0.2186(19) 0.4132(6) 0.049(5) 1.0000 Uiso . . . . . .
O8 O 0.5247(12) 0.081(2) 0.3979(7) 0.049(5) 1.0000 Uiso . . . . . .
C1 C 0.7597(17) 0.480(3) 0.6579(10) 0.037(2) 1.0000 Uiso . U . . . .
C2 C 0.7593(17) 0.531(3) 0.6041(10) 0.040(2) 1.0000 Uiso . U . . . .
C3 C 0.6962(16) 0.433(3) 0.5847(9) 0.038(2) 1.0000 Uiso . U . . . .
C4 C 0.6701(16) 0.344(3) 0.6253(9) 0.038(2) 1.0000 Uiso . U . . . .
C5 C 0.6078(17) 0.237(3) 0.6257(10) 0.039(3) 1.0000 Uiso . U . . . .
C6 C 0.5834(17) 0.159(3) 0.6639(9) 0.041(3) 1.0000 Uiso . U . . . .
C7 C 0.5192(17) 0.049(3) 0.6639(10) 0.043(2) 1.0000 Uiso . U . . . .
C8 C 0.5069(17) 0.004(3) 0.7087(11) 0.045(2) 1.0000 Uiso . U . . . .
C9 C 0.5681(18) 0.085(3) 0.7399(10) 0.044(2) 1.0000 Uiso . U . . . .
C10 C 0.5777(17) 0.074(3) 0.7905(10) 0.043(2) 1.0000 Uiso . U . . . .
C11 C 0.6486(18) 0.128(3) 0.8227(10) 0.044(2) 1.0000 Uiso . U . . . .
C12 C 0.6542(17) 0.098(3) 0.8749(10) 0.044(2) 1.0000 Uiso . U . . . .
C13 C 0.7253(17) 0.179(3) 0.8923(10) 0.041(2) 1.0000 Uiso . U . . . .
C14 C 0.7519(17) 0.263(3) 0.8529(10) 0.039(2) 1.0000 Uiso . U . . . .
C15 C 0.8209(16) 0.356(3) 0.8515(9) 0.037(3) 1.0000 Uiso . U . . . .
C16 C 0.8433(16) 0.443(3) 0.8144(9) 0.037(2) 1.0000 Uiso . U . . . .
C17 C 0.9108(16) 0.553(3) 0.8135(10) 0.036(2) 1.0000 Uiso . U . . . .
C18 C 0.9113(16) 0.602(3) 0.7683(10) 0.036(2) 1.0000 Uiso . U . . . .
C19 C 0.8410(16) 0.535(3) 0.7388(10) 0.035(2) 1.0000 Uiso . U . . . .
C20 C 0.8262(16) 0.568(3) 0.6861(10) 0.036(2) 1.0000 Uiso . U . . . .
C21 C 0.6203(16) 0.585(3) 0.7808(9) 0.029(3) 1.0000 Uiso . U . . . .
C22 C 0.6608(15) 0.692(3) 0.7583(9) 0.029(2) 1.0000 Uiso . U . . . .
C23 C 0.7181(15) 0.779(2) 0.7847(9) 0.027(2) 1.0000 Uiso . U . . . .
C24 C 0.7348(15) 0.755(2) 0.8373(8) 0.026(2) 1.0000 Uiso . U . . . .
C25 C 0.6888(15) 0.651(3) 0.8604(9) 0.026(3) 1.0000 Uiso . U . . . .
C26 C 0.7997(13) 0.838(3) 0.8619(8) 0.026(2) 1.0000 Uiso . U . . . .
C27 C 0.8438(15) 0.937(2) 0.8392(8) 0.025(2) 1.0000 Uiso . U . . . .
C28 C 0.8291(15) 0.966(2) 0.7880(8) 0.024(2) 1.0000 Uiso . U . . . .
C29 C 0.7595(15) 0.878(3) 0.7610(9) 0.024(2) 1.0000 Uiso . U . . . .
C30 C 0.7489(15) 0.910(3) 0.7092(8) 0.026(2) 1.0000 Uiso . U . . . .
C31 C 0.6813(14) 0.828(3) 0.6864(8) 0.027(2) 1.0000 Uiso . U . . . .
C32 C 0.6414(15) 0.725(3) 0.7090(9) 0.028(2) 1.0000 Uiso . U . . . .
C33 C 0.8775(15) 1.061(3) 0.7638(9) 0.023(3) 1.0000 Uiso . U . . . .
C34 C 0.7880(16) 1.009(3) 0.6898(9) 0.026(3) 1.0000 Uiso . U . . . .
C35 C 0.4665(16) -0.020(3) 0.6205(10) 0.043(3) 1.0000 Uiso . U . . . .
C36 C 0.6737(16) 0.435(3) 0.5315(9) 0.038(3) 1.0000 Uiso . U . . . .
C37 C 0.9753(16) 0.604(3) 0.8544(9) 0.037(3) 1.0000 Uiso . U . . . .
C38 C 0.7586(17) 0.161(3) 0.9453(9) 0.041(3) 1.0000 Uiso . U . . . .
C39 C 0.8808(15) 0.358(2) 0.8975(8) 0.027(7) 1.0000 Uiso . . . . . .
C40 C 0.8598(15) 0.449(3) 0.9373(9) 0.033(7) 1.0000 Uiso . . . . . .
C41 C 0.922(2) 0.442(4) 0.9784(12) 0.068(10) 1.0000 Uiso . . . . . .
C42 C 0.9921(14) 0.364(2) 0.9747(8) 0.023(6) 1.0000 Uiso . . . . . .
C43 C 1.0112(14) 0.277(2) 0.9395(8) 0.025(7) 1.0000 Uiso . . . . . .
C44 C 0.9507(15) 0.275(2) 0.8972(8) 0.029(7) 1.0000 Uiso . . . . . .
C45 C 0.5711(14) 0.197(2) 0.5753(8) 0.021(6) 1.0000 Uiso . . . . . .
C46 C 0.4918(16) 0.262(3) 0.5568(9) 0.041(8) 1.0000 Uiso . . . . . .
C47 C 0.4685(15) 0.233(3) 0.5071(9) 0.024(6) 1.0000 Uiso . . . . . .
C48 C 0.5117(15) 0.161(3) 0.4791(9) 0.030(7) 1.0000 Uiso . . . . . .
C49 C 0.5890(15) 0.089(2) 0.4935(9) 0.026(6) 1.0000 Uiso . . . . . .
C50 C 0.6175(16) 0.123(3) 0.5451(9) 0.035(7) 1.0000 Uiso . . . . . .
C51 C 0.9651(16) 0.704(3) 0.7485(9) 0.038(2) 1.0000 Uiso D U . . . .
C52 C 1.0395(15) 0.650(3) 0.7198(9) 0.040(3) 1.0000 Uiso D U . . . .
C53 C 1.0936(16) 0.752(3) 0.6914(9) 0.042(3) 1.0000 Uiso D U . . . .
C54 C 1.1593(16) 0.683(3) 0.6622(9) 0.044(3) 1.0000 Uiso D U . . . .
C55 C 1.2069(15) 0.787(3) 0.6321(9) 0.045(3) 1.0000 Uiso D U . . . .
C56 C 1.2711(16) 0.726(3) 0.6008(9) 0.046(4) 1.0000 Uiso D U . . . .
C57 C 0.8053(17) 0.630(3) 0.5818(10) 0.044(3) 1.0000 Uiso D U . . . .
C58 C 0.8900(16) 0.589(3) 0.5648(10) 0.049(3) 1.0000 Uiso D U . . . .
C59 C 0.9483(17) 0.702(3) 0.5476(10) 0.053(3) 1.0000 Uiso D U . . . .
C60 C 1.0224(18) 0.635(3) 0.5231(10) 0.057(3) 1.0000 Uiso D U . . . .
C61 C 1.0724(18) 0.727(3) 0.4950(11) 0.060(4) 1.0000 Uiso D U . . . .
C62 C 1.1406(19) 0.650(3) 0.4707(11) 0.061(4) 1.0000 Uiso D U . . . .
C63 C 0.4417(17) -0.086(3) 0.7312(10) 0.050(3) 1.0000 Uiso D U . . . .
C64 C 0.3651(17) -0.009(3) 0.7515(10) 0.054(3) 1.0000 Uiso D U . . . .
C65 C 0.3122(17) -0.108(3) 0.7791(10) 0.058(3) 1.0000 Uiso D U . . . .
C66 C 0.2352(18) -0.037(3) 0.7974(11) 0.060(3) 1.0000 Uiso D U . . . .
C67 C 0.1783(18) -0.120(3) 0.8295(10) 0.061(4) 1.0000 Uiso D U . . . .
C68 C 0.1077(19) -0.045(3) 0.8509(11) 0.062(4) 1.0000 Uiso D U . . . .
C69 C 0.6067(17) -0.003(3) 0.9023(10) 0.048(3) 1.0000 Uiso D U . . . .
C70 C 0.5340(17) 0.059(3) 0.9290(10) 0.053(3) 1.0000 Uiso D U . . . .
C71 C 0.4861(18) -0.053(3) 0.9540(11) 0.057(3) 1.0000 Uiso D U . . . .
C72 C 0.4117(18) -0.003(3) 0.9812(10) 0.060(3) 1.0000 Uiso D U . . . .
C73 C 0.3471(18) 0.067(3) 0.9383(11) 0.063(4) 1.0000 Uiso D U . . . .
C74 C 0.2661(19) 0.091(3) 0.9588(11) 0.064(4) 1.0000 Uiso D U . . . .
C75 C 0.567(2) 0.481(4) 0.8594(13) 0.087(5) 1.0000 Uiso D U . . . .
C76 C 0.488(2) 0.559(4) 0.8749(13) 0.089(5) 1.0000 Uiso D U . . . .
C77 C 0.424(2) 0.473(4) 0.8966(13) 0.091(5) 1.0000 Uiso D U . . . .
C78 C 0.337(2) 0.551(4) 0.9000(14) 0.093(5) 1.0000 Uiso D U . . . .
C79 C 0.268(2) 0.482(4) 0.9213(14) 0.094(5) 1.0000 Uiso D U . . . .
C80 C 0.194(2) 0.571(4) 0.9270(14) 0.093(5) 1.0000 Uiso D U . . . .
C81 C 0.9016(17) 1.190(3) 0.6874(10) 0.051(4) 1.0000 Uiso D U . . . .
C82 C 0.9819(17) 1.138(3) 0.6681(10) 0.052(4) 1.0000 Uiso D U . . . .
C83 C 1.0325(17) 1.243(3) 0.6428(10) 0.053(3) 1.0000 Uiso D U . . . .
C84 C 1.1083(17) 1.187(3) 0.6192(10) 0.054(4) 1.0000 Uiso D U . . . .
C85 C 1.1613(16) 1.285(3) 0.5904(9) 0.054(4) 1.0000 Uiso D U . . . .
C86 C 1.2328(17) 1.215(3) 0.5632(10) 0.055(4) 1.0000 Uiso D U . . . .
C87 C 0.4182(18) 0.388(3) 0.7115(11) 0.056(9) 1.0000 Uiso . . . . . .
Cl1 Cl 0.3583(10) 0.3470(18) 0.6585(6) 0.046(5) 0.5000 Uiso . . . 1 1 .
Cl3 Cl 0.3360(11) 0.303(2) 0.6720(6) 0.057(6) 0.5000 Uiso . . . 1 2 .
Cl4 Cl 0.3820(12) 0.531(2) 0.7417(7) 0.074(6) 0.5000 Uiso . . . 1 1 .
Cl2 Cl 0.3593(15) 0.469(3) 0.7601(9) 0.108(8) 0.5000 Uiso . . . 1 2 .
O9 O 0.816(2) 0.798(5) 0.2595(15) 0.078(19) 0.50(6) Uiso . U P 1 1 2
O10 O 0.845(5) 0.836(10) 0.157(3) 0.078(19) 0.27(4) Uiso . U P 1 2 2
O100 O 0.891(5) 0.772(8) 0.226(3) 0.078(19) 0.27(5) Uiso . U P 1 3 2
H101 H 0.5352 0.0201 0.8070 0.0680 1.0000 Uiso . . . . . .
H261 H 0.8105 0.8117 0.8956 0.0380 1.0000 Uiso . . . . . .
H271 H 0.8825 0.9868 0.8576 0.0361 1.0000 Uiso . . . . . .
H311 H 0.6644 0.8488 0.6531 0.0382 1.0000 Uiso . . . . . .
H321 H 0.6029 0.6662 0.6920 0.0391 1.0000 Uiso . . . . . .
H351 H 0.4284 -0.0900 0.6349 0.0840 1.0000 Uiso . . . . . .
H352 H 0.4999 -0.0684 0.5983 0.0840 1.0000 Uiso . . . . . .
H353 H 0.4309 0.0469 0.6034 0.0840 1.0000 Uiso . . . . . .
H361 H 0.6158 0.4031 0.5260 0.0740 1.0000 Uiso . . . . . .
H362 H 0.7090 0.3655 0.5154 0.0739 1.0000 Uiso . . . . . .
H363 H 0.6808 0.5224 0.5170 0.0740 1.0000 Uiso . . . . . .
H371 H 0.9998 0.6909 0.8482 0.0680 1.0000 Uiso . . . . . .
H372 H 0.9453 0.6086 0.8847 0.0680 1.0000 Uiso . . . . . .
H373 H 1.0194 0.5330 0.8599 0.0680 1.0000 Uiso . . . . . .
H381 H 0.8203 0.1670 0.9464 0.0780 1.0000 Uiso . . . . . .
H382 H 0.7389 0.2334 0.9664 0.0780 1.0000 Uiso . . . . . .
H383 H 0.7442 0.0713 0.9584 0.0779 1.0000 Uiso . . . . . .
H411 H 0.9227 0.5049 1.0052 0.0841 1.0000 Uiso . . . . . .
H431 H 1.0610 0.2234 0.9418 0.0501 1.0000 Uiso . . . . . .
H441 H 0.9599 0.2138 0.8699 0.0441 1.0000 Uiso . . . . . .
H471 H 0.4168 0.2667 0.4930 0.0321 1.0000 Uiso . . . . . .
H501 H 0.6672 0.0827 0.5575 0.0491 1.0000 Uiso . . . . . .
H511 H 0.9914 0.7646 0.7744 0.0590 1.0000 Uiso . . . . . .
H512 H 0.9343 0.7693 0.7255 0.0590 1.0000 Uiso . . . . . .
H521 H 1.0772 0.6019 0.7430 0.0621 1.0000 Uiso . . . . . .
H522 H 1.0164 0.5840 0.6960 0.0620 1.0000 Uiso . . . . . .
H531 H 1.1214 0.8158 0.7155 0.0651 1.0000 Uiso . . . . . .
H532 H 1.0564 0.8071 0.6699 0.0650 1.0000 Uiso . . . . . .
H541 H 1.1995 0.6336 0.6848 0.0671 1.0000 Uiso . . . . . .
H542 H 1.1322 0.6132 0.6407 0.0670 1.0000 Uiso . . . . . .
H551 H 1.2323 0.8562 0.6551 0.0691 1.0000 Uiso . . . . . .
H552 H 1.1648 0.8363 0.6115 0.0690 1.0000 Uiso . . . . . .
H561 H 1.2971 0.7962 0.5834 0.0869 1.0000 Uiso . . . . . .
H562 H 1.3148 0.6804 0.6229 0.0870 1.0000 Uiso . . . . . .
H563 H 1.2467 0.6556 0.5806 0.0870 1.0000 Uiso . . . . . .
H571 H 0.8165 0.7123 0.6023 0.0690 1.0000 Uiso . . . . . .
H572 H 0.7738 0.6666 0.5514 0.0690 1.0000 Uiso . . . . . .
H581 H 0.9184 0.5314 0.5906 0.0750 1.0000 Uiso . . . . . .
H582 H 0.8801 0.5193 0.5363 0.0751 1.0000 Uiso . . . . . .
H591 H 0.9728 0.7470 0.5758 0.0800 1.0000 Uiso . . . . . .
H592 H 0.9216 0.7584 0.5249 0.0801 1.0000 Uiso . . . . . .
H601 H 1.0612 0.5846 0.5473 0.0851 1.0000 Uiso . . . . . .
H602 H 1.0024 0.5584 0.4998 0.0850 1.0000 Uiso . . . . . .
H611 H 1.1041 0.7983 0.5166 0.0881 1.0000 Uiso . . . . . .
H612 H 1.0410 0.7818 0.4702 0.0881 1.0000 Uiso . . . . . .
H621 H 1.1926 0.6993 0.4672 0.1120 1.0000 Uiso . . . . . .
H622 H 1.1538 0.5611 0.4883 0.1120 1.0000 Uiso . . . . . .
H623 H 1.1204 0.6190 0.4369 0.1121 1.0000 Uiso . . . . . .
H631 H 0.4688 -0.1429 0.7561 0.0761 1.0000 Uiso . . . . . .
H632 H 0.4178 -0.1498 0.7052 0.0760 1.0000 Uiso . . . . . .
H641 H 0.3878 0.0556 0.7752 0.0810 1.0000 Uiso . . . . . .
H642 H 0.3324 0.0283 0.7267 0.0810 1.0000 Uiso . . . . . .
H651 H 0.3407 -0.1517 0.8091 0.0860 1.0000 Uiso . . . . . .
H652 H 0.2888 -0.1883 0.7598 0.0860 1.0000 Uiso . . . . . .
H661 H 0.2582 0.0558 0.8164 0.0890 1.0000 Uiso . . . . . .
H662 H 0.2047 0.0126 0.7684 0.0890 1.0000 Uiso . . . . . .
H671 H 0.2192 -0.1604 0.8530 0.0910 1.0000 Uiso . . . . . .
H672 H 0.1619 -0.1934 0.8053 0.0911 1.0000 Uiso . . . . . .
H681 H 0.0788 -0.1070 0.8667 0.1150 1.0000 Uiso . . . . . .
H682 H 0.1319 0.0310 0.8690 0.1150 1.0000 Uiso . . . . . .
H683 H 0.0755 -0.0039 0.8221 0.1150 1.0000 Uiso . . . . . .
H691 H 0.6419 -0.0505 0.9267 0.0730 1.0000 Uiso . . . . . .
H692 H 0.5818 -0.0756 0.8798 0.0730 1.0000 Uiso . . . . . .
H701 H 0.5529 0.1279 0.9519 0.0780 1.0000 Uiso . . . . . .
H702 H 0.4933 0.1040 0.9048 0.0781 1.0000 Uiso . . . . . .
H711 H 0.5248 -0.0986 0.9792 0.0820 1.0000 Uiso . . . . . .
H712 H 0.4679 -0.1276 0.9311 0.0820 1.0000 Uiso . . . . . .
H721 H 0.4285 0.0747 1.0021 0.0860 1.0000 Uiso . . . . . .
H722 H 0.3827 -0.0715 0.9961 0.0860 1.0000 Uiso . . . . . .
H731 H 0.3728 0.1512 0.9287 0.0900 1.0000 Uiso . . . . . .
H732 H 0.3442 -0.0014 0.9129 0.0900 1.0000 Uiso . . . . . .
H741 H 0.2219 0.0916 0.9292 0.1151 1.0000 Uiso . . . . . .
H742 H 0.2605 0.1833 0.9722 0.1150 1.0000 Uiso . . . . . .
H743 H 0.2471 0.0224 0.9798 0.1150 1.0000 Uiso . . . . . .
H751 H 0.5967 0.4435 0.8878 0.1340 1.0000 Uiso . . . . . .
H752 H 0.5490 0.4027 0.8378 0.1339 1.0000 Uiso . . . . . .
H761 H 0.5069 0.6265 0.8980 0.1350 1.0000 Uiso . . . . . .
H762 H 0.4627 0.5994 0.8458 0.1350 1.0000 Uiso . . . . . .
H771 H 0.4366 0.4483 0.9312 0.1370 1.0000 Uiso . . . . . .
H772 H 0.4070 0.3885 0.8794 0.1370 1.0000 Uiso . . . . . .
H781 H 0.3514 0.6481 0.9168 0.1381 1.0000 Uiso . . . . . .
H782 H 0.3227 0.5898 0.8645 0.1380 1.0000 Uiso . . . . . .
H791 H 0.2937 0.4436 0.9520 0.1381 1.0000 Uiso . . . . . .
H792 H 0.2578 0.3996 0.8993 0.1380 1.0000 Uiso . . . . . .
H801 H 0.1565 0.5160 0.9477 0.1730 1.0000 Uiso . . . . . .
H802 H 0.2094 0.6529 0.9423 0.1730 1.0000 Uiso . . . . . .
H803 H 0.1658 0.5829 0.8961 0.1731 1.0000 Uiso . . . . . .
H821 H 1.0162 1.0975 0.6958 0.0890 1.0000 Uiso . . . . . .
H822 H 0.9674 1.0567 0.6460 0.0890 1.0000 Uiso . . . . . .
H831 H 1.0493 1.3138 0.6648 0.0900 1.0000 Uiso . . . . . .
H832 H 0.9956 1.2820 0.6160 0.0900 1.0000 Uiso . . . . . .
H841 H 1.1468 1.1479 0.6449 0.0900 1.0000 Uiso . . . . . .
H842 H 1.0916 1.1083 0.5973 0.0900 1.0000 Uiso . . . . . .
H851 H 1.1851 1.3548 0.6110 0.0900 1.0000 Uiso . . . . . .
H852 H 1.1241 1.3273 0.5645 0.0901 1.0000 Uiso . . . . . .
H861 H 1.2641 1.2867 0.5463 0.1130 1.0000 Uiso . . . . . .
H862 H 1.2708 1.1703 0.5866 0.1130 1.0000 Uiso . . . . . .
H863 H 1.2114 1.1487 0.5399 0.1130 1.0000 Uiso . . . . . .
H871 H 0.4429 0.3138 0.7340 0.0619 0.5000 Uiso . . . 1 1 .
H872 H 0.4670 0.4202 0.6904 0.0619 0.5000 Uiso . . . 1 1 .
H873 H 0.4494 0.3024 0.7247 0.0619 0.5000 Uiso . . . 1 2 .
H874 H 0.4642 0.4582 0.7026 0.0619 0.5000 Uiso . . . 1 2 .
H811 H 0.9160 1.2703 0.7102 0.0735 1.0000 Uiso . . . . . .
H812 H 0.8653 1.2270 0.6591 0.0735 1.0000 Uiso . . . . . .
H201 H 0.8659 0.6375 0.6688 0.0474 1.0000 Uiso . . . . . .
H491 H 0.6190 0.0210 0.4722 0.0325 1.0000 Uiso . . . . . .
H461 H 0.4508 0.3197 0.5815 0.0651 1.0000 Uiso . . . . . .
H401 H 0.8055 0.4982 0.9391 0.0357 1.0000 Uiso . . . . . .

loop_
_atom_type_symbol
_atom_type_scat_dispersion_real
_atom_type_scat_dispersion_imag
_atom_type_scat_Cromer_Mann_a1
_atom_type_scat_Cromer_Mann_b1
_atom_type_scat_Cromer_Mann_a2
_atom_type_scat_Cromer_Mann_b2
_atom_type_scat_Cromer_Mann_a3
_atom_type_scat_Cromer_Mann_b3
_atom_type_scat_Cromer_Mann_a4
_atom_type_scat_Cromer_Mann_b4
_atom_type_scat_Cromer_Mann_c
_atom_type_scat_source
C 0.0033 0.0016 2.3100 20.8439 1.0200 10.2075 1.5886 0.5687 0.8650 51.6512 0.2156 'International Tables Vol C 4.2.6.8 and 6.1.1.4'
H 0.0000 0.0000 0.4930 10.5109 0.3229 26.1257 0.1402 3.1424 0.0408 57.7998 0.0030 'International Tables Vol C 4.2.6.8 and 6.1.1.4'
N 0.0061 0.0033 12.2126 0.0057 3.1322 9.8933 2.0125 28.9975 1.1663 0.5826 -11.5290 'International Tables Vol C 4.2.6.8 and 6.1.1.4'
O 0.0106 0.0060 3.0485 13.2771 2.2868 5.7011 1.5463 0.3239 0.8670 32.9089 0.2508 'International Tables Vol C 4.2.6.8 and 6.1.1.4'
Zn 0.2839 1.4301 14.0743 3.2655 7.0318 0.2333 5.1652 10.3163 2.4100 58.7097 1.3041 'International Tables Vol C 4.2.6.8 and 6.1.1.4'
Cl 0.1484 0.1585 11.4604 0.0104 7.1964 1.1662 6.2556 18.5194 1.6455 47.7784 -9.5574 'International Tables Vol C 4.2.6.8 and 6.1.1.4'

loop_
_geom_angle_atom_site_label_1
_geom_angle_atom_site_label_2
_geom_angle_atom_site_label_3
_geom_angle
_geom_angle_publ_flag
N1 Zn1 N2 85.4(6) yes
N1 Zn1 N3 158.2(7) yes
N2 Zn1 N3 89.3(6) yes
N1 Zn1 N4 84.7(6) yes
N2 Zn1 N4 155.6(7) yes
N3 Zn1 N4 91.7(7) yes
N1 Zn1 O1 100.9(6) yes
N2 Zn1 O1 107.6(7) yes
N3 Zn1 O1 100.9(7) yes
N4 Zn1 O1 96.2(6) yes
N1 Zn2 N2 96.1(7) yes
N1 Zn2 N3 171.2(7) yes
N2 Zn2 N3 86.0(6) yes
N1 Zn2 N4 91.9(7) yes
N2 Zn2 N4 169.5(8) yes
N3 Zn2 N4 85.1(6) yes
Zn1 N1 C1 123.7(16) yes
Zn2 N1 C1 124.4(16) yes
Zn1 N1 C4 128.4(15) yes
Zn2 N1 C4 131.0(15) yes
C1 N1 C4 104.6(19) yes
Zn1 N2 C16 124.1(15) yes
Zn2 N2 C16 130.6(15) yes
Zn1 N2 C19 125.7(14) yes
Zn2 N2 C19 120.9(15) yes
C16 N2 C19 108.4(19) yes
Zn2 N3 C11 126.7(15) yes
Zn1 N3 C11 125.9(15) yes
Zn2 N3 C14 126.0(14) yes
Zn1 N3 C14 129.0(15) yes
C11 N3 C14 105.1(18) yes
Zn2 N4 C6 121.5(15) yes
Zn1 N4 C6 128.3(16) yes
Zn2 N4 C9 132.7(15) yes
Zn1 N4 C9 124.0(15) yes
C6 N4 C9 105.7(19) yes
C21 N5 C25 114(2) yes
C21 N5 C75 125(3) yes
C25 N5 C75 121(3) yes
C33 N6 C34 114(2) yes
C33 N6 C81 120(2) yes
C34 N6 C81 126(2) yes
O5 N7 O6 138(2) yes
O5 N7 C42 111(2) yes
O6 N7 C42 111(2) yes
O7 N8 O8 134(2) yes
O7 N8 C48 109(2) yes
O8 N8 C48 117(2) yes
Zn1 O1 C21 99.9(14) yes
N1 C1 C2 121(2) yes
N1 C1 C20 133(2) yes
C2 C1 C20 106(2) yes
C1 C2 C3 97(2) yes
C1 C2 C57 132(2) yes
C3 C2 C57 131(3) yes
C2 C3 C4 108(2) yes
C2 C3 C36 119(2) yes
C4 C3 C36 133(2) yes
C3 C4 N1 110(2) yes
C3 C4 C5 130(2) yes
N1 C4 C5 120(2) yes
C4 C5 C6 129(2) yes
C4 C5 C45 114(2) yes
C6 C5 C45 117(2) yes
N4 C6 C5 126(2) yes
N4 C6 C7 106(2) yes
C5 C6 C7 128(2) yes
C6 C7 C8 112(2) yes
C6 C7 C35 130(2) yes
C8 C7 C35 118(3) yes
C7 C8 C9 104(3) yes
C7 C8 C63 135(3) yes
C9 C8 C63 121(3) yes
C8 C9 N4 113(2) yes
C8 C9 C10 125(3) yes
N4 C9 C10 122(2) yes
C9 C10 C11 127(3) yes
C9 C10 H101 117.1 no
C11 C10 H101 115.4 no
C10 C11 N3 122(2) yes
C10 C11 C12 121(3) yes
N3 C11 C12 114(2) yes
C11 C12 C13 103(3) yes
C11 C12 C69 129(2) yes
C13 C12 C69 128(3) yes
C12 C13 C14 108(2) yes
C12 C13 C38 119(3) yes
C14 C13 C38 133(2) yes
N3 C14 C13 108(2) yes
N3 C14 C15 122(2) yes
C13 C14 C15 129(2) yes
C14 C15 C16 129(2) yes
C14 C15 C39 116(2) yes
C16 C15 C39 115(2) yes
N2 C16 C15 124(2) yes
N2 C16 C17 106(2) yes
C15 C16 C17 131(2) yes
C16 C17 C18 107(2) yes
C16 C17 C37 131(2) yes
C18 C17 C37 122(2) yes
C17 C18 C19 108(2) yes
C17 C18 C51 129(2) yes
C19 C18 C51 122(2) yes
C18 C19 N2 110(2) yes
C18 C19 C20 121(2) yes
N2 C19 C20 129(2) yes
C1 C20 C19 116(2) yes
C1 C20 H201 122.5 no
C19 C20 H201 120.6 no
N5 C21 O1 113(2) yes
N5 C21 C22 123(2) yes
O1 C21 C22 124(2) yes
C21 C22 C23 121(2) yes
C21 C22 C32 121(2) yes
C23 C22 C32 118(2) yes
C22 C23 C24 120(2) yes
C22 C23 C29 119(2) yes
C24 C23 C29 121(2) yes
C23 C24 C25 119(2) yes
C23 C24 C26 118(2) yes
C25 C24 C26 124(2) yes
N5 C25 C24 122(2) yes
N5 C25 O4 112(2) yes
C24 C25 O4 124(2) yes
C24 C26 C27 123(2) yes
C24 C26 H261 113.2 no
C27 C26 H261 123.5 no
C26 C27 C28 122(2) yes
C26 C27 H271 117.9 no
C28 C27 H271 120.5 no
C27 C28 C29 116(2) yes
C27 C28 C33 122(2) yes
C29 C28 C33 122(2) yes
C28 C29 C23 121(2) yes
C28 C29 C30 113(2) yes
C23 C29 C30 126(2) yes
C29 C30 C31 111(2) yes
C29 C30 C34 122(2) yes
C31 C30 C34 127(2) yes
C30 C31 C32 124(2) yes
C30 C31 H311 117.6 no
C32 C31 H311 118.4 no
C22 C32 C31 122(2) yes
C22 C32 H321 116.6 no
C31 C32 H321 121.6 no
N6 C33 C28 120(2) yes
N6 C33 O3 114(2) yes
C28 C33 O3 126(2) yes
N6 C34 O2 108(2) yes
N6 C34 C30 128(2) yes
O2 C34 C30 122(2) yes
C7 C35 H351 107.3 no
C7 C35 H352 113.4 no
H351 C35 H352 107.0 no
C7 C35 H353 112.1 no
H351 C35 H353 106.4 no
H352 C35 H353 110.3 no
C3 C36 H361 109.2 no
C3 C36 H362 108.6 no
H361 C36 H362 106.4 no
C3 C36 H363 113.2 no
H361 C36 H363 110.2 no
H362 C36 H363 109.0 no
C17 C37 H371 114.4 no
C17 C37 H372 106.9 no
H371 C37 H372 110.0 no
C17 C37 H373 109.3 no
H371 C37 H373 109.7 no
H372 C37 H373 106.2 no
C13 C38 H381 108.6 no
C13 C38 H382 112.4 no
H381 C38 H382 107.0 no
C13 C38 H383 112.2 no
H381 C38 H383 107.5 no
H382 C38 H383 109.0 no
C15 C39 C40 118(2) yes
C15 C39 C44 117(2) yes
C40 C39 C44 125(2) yes
C39 C40 C41 112(2) yes
C39 C40 H401 124.2 no
C41 C40 H401 122.7 no
C40 C41 C42 120(3) yes
C40 C41 H411 123.5 no
C42 C41 H411 115.4 no
N7 C42 C41 116(2) yes
N7 C42 C43 114.6(20) yes
C41 C42 C43 129(2) yes
C42 C43 C44 115(2) yes
C42 C43 H431 121.2 no
C44 C43 H431 124.1 no
C43 C44 C39 119(2) yes
C43 C44 H441 119.8 no
C39 C44 H441 120.9 no
C5 C45 C46 119(2) yes
C5 C45 C50 120(2) yes
C46 C45 C50 120(2) yes
C45 C46 C47 115(2) yes
C45 C46 H461 121.5 no
C47 C46 H461 123.1 no
C46 C47 C48 124(2) yes
C46 C47 H471 120.1 no
C48 C47 H471 115.4 no
N8 C48 C47 120(2) yes
N8 C48 C49 115(2) yes
C47 C48 C49 125(2) yes
C48 C49 C50 111(2) yes
C48 C49 H491 124.9 no
C50 C49 H491 123.9 no
C49 C50 C45 123(2) yes
C49 C50 H501 117.6 no
C45 C50 H501 118.7 no
C18 C51 C52 117(2) yes
C18 C51 H511 111.6 no
C52 C51 H511 104.7 no
C18 C51 H512 112.6 no
C52 C51 H512 104.7 no
H511 C51 H512 105.3 no
C51 C52 C53 120(2) yes
C51 C52 H521 106.9 no
C53 C52 H521 106.8 no
C51 C52 H522 106.7 no
C53 C52 H522 106.1 no
H521 C52 H522 109.6 no
C52 C53 C54 114(2) yes
C52 C53 H531 107.4 no
C54 C53 H531 109.0 no
C52 C53 H532 108.2 no
C54 C53 H532 109.5 no
H531 C53 H532 108.2 no
C53 C54 C55 113(2) yes
C53 C54 H541 108.8 no
C55 C54 H541 109.2 no
C53 C54 H542 108.9 no
C55 C54 H542 109.8 no
H541 C54 H542 107.3 no
C54 C55 C56 116(2) yes
C54 C55 H551 107.0 no
C56 C55 H551 111.2 no
C54 C55 H552 106.4 no
C56 C55 H552 109.1 no
H551 C55 H552 107.1 no
C55 C56 H561 110.3 no
C55 C56 H562 107.3 no
H561 C56 H562 108.1 no
C55 C56 H563 110.1 no
H561 C56 H563 113.3 no
H562 C56 H563 107.5 no
C2 C57 C58 118(2) yes
C2 C57 H571 112.9 no
C58 C57 H571 104.4 no
C2 C57 H572 110.9 no
C58 C57 H572 104.4 no
H571 C57 H572 105.0 no
C57 C58 C59 119(2) yes
C57 C58 H581 107.8 no
C59 C58 H581 110.8 no
C57 C58 H582 107.4 no
C59 C58 H582 107.3 no
H581 C58 H582 103.4 no
C58 C59 C60 110(2) yes
C58 C59 H591 107.7 no
C60 C59 H591 104.7 no
C58 C59 H592 111.3 no
C60 C59 H592 107.0 no
H591 C59 H592 116.3 no
C59 C60 C61 116(3) yes
C59 C60 H601 111.9 no
C61 C60 H601 107.9 no
C59 C60 H602 110.9 no
C61 C60 H602 105.6 no
H601 C60 H602 103.6 no
C60 C61 C62 112(3) yes
C60 C61 H611 111.8 no
C62 C61 H611 103.8 no
C60 C61 H612 115.1 no
C62 C61 H612 108.1 no
H611 C61 H612 105.5 no
C61 C62 H621 117.2 no
C61 C62 H622 110.0 no
H621 C62 H622 107.7 no
C61 C62 H623 110.6 no
H621 C62 H623 106.8 no
H622 C62 H623 103.7 no
C8 C63 C64 117(2) yes
C8 C63 H631 108.7 no
C64 C63 H631 110.3 no
C8 C63 H632 107.6 no
C64 C63 H632 105.6 no
H631 C63 H632 107.4 no
C63 C64 C65 111(2) yes
C63 C64 H641 105.9 no
C65 C64 H641 105.6 no
C63 C64 H642 110.3 no
C65 C64 H642 108.2 no
H641 C64 H642 116.0 no
C64 C65 C66 112(2) yes
C64 C65 H651 115.6 no
C66 C65 H651 104.7 no
C64 C65 H652 115.3 no
C66 C65 H652 103.7 no
H651 C65 H652 104.8 no
C65 C66 C67 118(2) yes
C65 C66 H661 105.7 no
C67 C66 H661 110.3 no
C65 C66 H662 108.1 no
C67 C66 H662 114.6 no
H661 C66 H662 97.7 no
C66 C67 C68 118(3) yes
C66 C67 H671 101.2 no
C68 C67 H671 115.3 no
C66 C67 H672 97.5 no
C68 C67 H672 115.3 no
H671 C67 H672 107.5 no
C67 C68 H681 107.6 no
C67 C68 H682 106.3 no
H681 C68 H682 117.8 no
C67 C68 H683 104.3 no
H681 C68 H683 113.2 no
H682 C68 H683 106.6 no
C12 C69 C70 115(2) yes
C12 C69 H691 111.7 no
C70 C69 H691 106.2 no
C12 C69 H692 110.0 no
C70 C69 H692 106.3 no
H691 C69 H692 107.6 no
C69 C70 C71 111(2) yes
C69 C70 H701 111.6 no
C71 C70 H701 110.0 no
C69 C70 H702 109.4 no
C71 C70 H702 106.3 no
H701 C70 H702 108.4 no
C70 C71 C72 116(2) yes
C70 C71 H711 108.6 no
C72 C71 H711 105.7 no
C70 C71 H712 111.4 no
C72 C71 H712 109.3 no
H711 C71 H712 105.4 no
C71 C72 C73 105(2) yes
C71 C72 H721 109.5 no
C73 C72 H721 104.7 no
C71 C72 H722 115.2 no
C73 C72 H722 107.3 no
H721 C72 H722 114.6 no
C72 C73 C74 109(2) yes
C72 C73 H731 106.2 no
C74 C73 H731 112.2 no
C72 C73 H732 104.2 no
C74 C73 H732 112.3 no
H731 C73 H732 112.6 no
C73 C74 H741 106.1 no
C73 C74 H742 113.2 no
H741 C74 H742 102.5 no
C73 C74 H743 116.9 no
H741 C74 H743 105.0 no
H742 C74 H743 111.5 no
N5 C75 C76 112(3) yes
N5 C75 H751 110.1 no
C76 C75 H751 109.2 no
N5 C75 H752 108.9 no
C76 C75 H752 108.1 no
H751 C75 H752 108.3 no
C75 C76 C77 116(3) yes
C75 C76 H761 106.3 no
C77 C76 H761 108.5 no
C75 C76 H762 106.3 no
C77 C76 H762 106.9 no
H761 C76 H762 112.5 no
C76 C77 C78 113(3) yes
C76 C77 H771 114.2 no
C78 C77 H771 101.1 no
C76 C77 H772 116.9 no
C78 C77 H772 101.6 no
H771 C77 H772 107.9 no
C77 C78 C79 120(3) yes
C77 C78 H781 105.2 no
C79 C78 H781 112.8 no
C77 C78 H782 104.7 no
C79 C78 H782 114.4 no
H781 C78 H782 96.8 no
C78 C79 C80 114(3) yes
C78 C79 H791 102.9 no
C80 C79 H791 115.0 no
C78 C79 H792 102.6 no
C80 C79 H792 114.8 no
H791 C79 H792 105.8 no
C79 C80 H801 105.2 no
C79 C80 H802 110.4 no
H801 C80 H802 110.3 no
C79 C80 H803 108.5 no
H801 C80 H803 107.8 no
H802 C80 H803 114.2 no
N6 C81 C82 117(2) yes
N6 C81 H811 108.2 no
C82 C81 H811 107.6 no
N6 C81 H812 107.4 no
C82 C81 H812 108.1 no
H811 C81 H812 108.5 no
C81 C82 C83 116(2) yes
C81 C82 H821 107.9 no
C83 C82 H821 109.5 no
C81 C82 H822 107.3 no
C83 C82 H822 110.8 no
H821 C82 H822 104.9 no
C82 C83 C84 116(2) yes
C82 C83 H831 109.5 no
C84 C83 H831 109.0 no
C82 C83 H832 106.7 no
C84 C83 H832 105.8 no
H831 C83 H832 110.0 no
C83 C84 C85 119(2) yes
C83 C84 H841 108.1 no
C85 C84 H841 105.5 no
C83 C84 H842 109.7 no
C85 C84 H842 107.2 no
H841 C84 H842 106.1 no
C84 C85 C86 116(2) yes
C84 C85 H851 110.3 no
C86 C85 H851 108.2 no
C84 C85 H852 107.3 no
C86 C85 H852 105.0 no
H851 C85 H852 110.4 no
C85 C86 H861 109.5 no
C85 C86 H862 108.9 no
H861 C86 H862 108.1 no
C85 C86 H863 111.5 no
H861 C86 H863 109.0 no
H862 C86 H863 109.8 no
Cl1 C87 Cl4 113.5(17) yes
Cl3 C87 Cl4 112.8(17) yes
Cl1 C87 Cl2 114.9(17) yes
Cl3 C87 Cl2 103.7(17) yes
Cl1 C87 H871 122.0 no
Cl3 C87 H871 106.9 no
Cl4 C87 H871 113.5 no
Cl3 C87 H872 109.3 no
Cl4 C87 H872 108.4 no
Cl2 C87 H872 134.7 no
H871 C87 H872 105.6 no
Cl1 C87 H873 110.6 no
Cl3 C87 H873 100.0 no
Cl4 C87 H873 130.0 no
Cl2 C87 H873 110.0 no
Cl1 C87 H874 108.2 no
Cl3 C87 H874 129.5 no
Cl2 C87 H874 107.1 no
H871 C87 H874 110.2 no
H873 C87 H874 105.6 no

loop_
_geom_bond_atom_site_label_1
_geom_bond_atom_site_label_2
_geom_bond_distance
_geom_bond_publ_flag
Zn1 N1 2.215(15) yes
Zn1 N2 2.171(15) yes
Zn1 N3 1.993(15) yes
Zn1 N4 2.073(15) yes
Zn1 O1 2.326(18) yes
Zn2 N1 1.925(15) yes
Zn2 N2 2.071(15) yes
Zn2 N3 2.220(16) yes
Zn2 N4 2.095(15) yes
N1 C1 1.22(3) yes
N1 C4 1.43(3) yes
N2 C16 1.45(3) yes
N2 C19 1.32(3) yes
N3 C11 1.32(3) yes
N3 C14 1.47(3) yes
N4 C6 1.45(3) yes
N4 C9 1.35(3) yes
N5 C21 1.46(4) yes
N5 C25 1.49(4) yes
N5 C75 1.42(3) yes
N6 C33 1.49(3) yes
N6 C34 1.45(3) yes
N6 C81 1.37(3) yes
N7 O5 1.26(3) yes
N7 O6 1.19(2) yes
N7 C42 1.69(3) yes
N8 O7 1.31(3) yes
N8 O8 1.16(2) yes
N8 C48 1.62(3) yes
O1 C21 1.30(3) yes
O2 C34 1.37(3) yes
O3 C33 1.25(3) yes
O4 C25 1.30(3) yes
C1 C2 1.55(4) yes
C1 C20 1.54(4) yes
C2 C3 1.45(4) yes
C2 C57 1.36(4) yes
C3 C4 1.48(4) yes
C3 C36 1.48(3) yes
C4 C5 1.43(3) yes
C5 C6 1.36(3) yes
C5 C45 1.52(3) yes
C6 C7 1.47(4) yes
C7 C8 1.33(4) yes
C7 C35 1.56(4) yes
C8 C9 1.48(4) yes
C8 C63 1.51(4) yes
C9 C10 1.39(4) yes
C10 C11 1.49(4) yes
C10 H101 0.983 no
C11 C12 1.46(4) yes
C12 C13 1.43(4) yes
C12 C69 1.46(4) yes
C13 C14 1.43(4) yes
C13 C38 1.53(3) yes
C14 C15 1.42(3) yes
C15 C16 1.38(3) yes
C15 C39 1.54(3) yes
C16 C17 1.51(4) yes
C17 C18 1.32(3) yes
C17 C37 1.56(3) yes
C18 C19 1.49(3) yes
C18 C51 1.43(3) yes
C19 C20 1.49(4) yes
C20 H201 1.050 no
C21 C22 1.38(3) yes
C22 C23 1.41(3) yes
C22 C32 1.41(3) yes
C23 C24 1.47(3) yes
C23 C29 1.34(3) yes
C24 C25 1.41(3) yes
C24 C26 1.44(3) yes
C26 C27 1.35(3) yes
C26 H261 0.966 no
C27 C28 1.44(3) yes
C27 H271 0.911 no
C28 C29 1.55(3) yes
C28 C33 1.38(3) yes
C29 C30 1.45(3) yes
C30 C31 1.45(3) yes
C30 C34 1.27(3) yes
C31 C32 1.34(3) yes
C31 H311 0.959 no
C32 H321 0.939 no
C35 H351 1.003 no
C35 H352 0.953 no
C35 H353 0.960 no
C36 H361 0.975 no
C36 H362 0.988 no
C36 H363 0.941 no
C37 H371 0.937 no
C37 H372 0.981 no
C37 H373 0.985 no
C38 H381 0.986 no
C38 H382 0.968 no
C38 H383 0.962 no
C39 C40 1.45(3) yes
C39 C44 1.37(3) yes
C40 C41 1.46(4) yes
C40 H401 0.991 no
C41 C42 1.36(4) yes
C41 H411 0.949 no
C42 C43 1.32(3) yes
C43 C44 1.47(3) yes
C43 H431 0.945 no
C44 H441 0.967 no
C45 C46 1.47(3) yes
C45 C50 1.34(3) yes
C46 C47 1.42(3) yes
C46 H461 1.115 no
C47 C48 1.26(3) yes
C47 H471 0.950 no
C48 C49 1.45(3) yes
C49 C50 1.50(3) yes
C49 H491 1.010 no
C50 H501 0.931 no
C51 C52 1.55(3) yes
C51 H511 0.990 no
C51 H512 0.997 no
C52 C53 1.54(3) yes
C52 H521 0.968 no
C52 H522 0.966 no
C53 C54 1.51(3) yes
C53 H531 0.986 no
C53 H532 0.969 no
C54 C55 1.52(3) yes
C54 H541 0.991 no
C54 H542 0.979 no
C55 C56 1.49(3) yes
C55 H551 0.986 no
C55 H552 0.977 no
C56 H561 0.935 no
C56 H562 0.999 no
C56 H563 0.942 no
C57 C58 1.51(3) yes
C57 H571 0.981 no
C57 H572 1.012 no
C58 C59 1.52(3) yes
C58 H581 0.987 no
C58 H582 1.032 no
C59 C60 1.53(3) yes
C59 H591 0.952 no
C59 H592 0.913 no
C60 C61 1.44(3) yes
C60 H601 1.005 no
C60 H602 1.013 no
C61 C62 1.50(3) yes
C61 H611 1.020 no
C61 H612 0.976 no
C62 H621 0.961 no
C62 H622 1.000 no
C62 H623 1.010 no
C63 C64 1.56(3) yes
C63 H631 0.960 no
C63 H632 1.000 no
C64 C65 1.50(3) yes
C64 H641 0.955 no
C64 H642 0.907 no
C65 C66 1.52(3) yes
C65 H651 1.008 no
C65 H652 0.994 no
C66 C67 1.52(3) yes
C66 H661 1.080 no
C66 H662 1.024 no
C67 C68 1.48(3) yes
C67 H671 0.974 no
C67 H672 0.994 no
C68 H681 0.878 no
C68 H682 0.954 no
C68 H683 1.001 no
C69 C70 1.53(3) yes
C69 H691 0.964 no
C69 H692 0.997 no
C70 C71 1.50(3) yes
C70 H701 0.947 no
C70 H702 1.001 no
C71 C72 1.51(3) yes
C71 H711 1.002 no
C71 H712 0.989 no
C72 C73 1.66(3) yes
C72 H721 0.969 no
C72 H722 0.912 no
C73 C74 1.45(3) yes
C73 H731 0.950 no
C73 H732 0.954 no
C74 H741 1.046 no
C74 H742 0.967 no
C74 H743 0.934 no
C75 C76 1.54(3) yes
C75 H751 0.959 no
C75 H752 0.993 no
C76 C77 1.47(3) yes
C76 H761 0.944 no
C76 H762 0.959 no
C77 C78 1.59(3) yes
C77 H771 0.988 no
C77 H772 0.966 no
C78 C79 1.43(3) yes
C78 H781 1.062 no
C78 H782 1.057 no
C79 C80 1.47(3) yes
C79 H791 0.989 no
C79 H792 0.999 no
C80 H801 0.995 no
C80 H802 0.918 no
C80 H803 0.946 no
C81 C82 1.50(3) yes
C81 H811 1.005 no
C81 H812 1.007 no
C82 C83 1.48(3) yes
C82 H821 0.992 no
C82 H822 1.008 no
C83 C84 1.50(3) yes
C83 H831 0.938 no
C83 H832 0.992 no
C84 C85 1.51(3) yes
C84 H841 0.987 no
C84 H842 0.993 no
C85 C86 1.55(3) yes
C85 H851 0.940 no
C85 H852 0.988 no
C86 H861 0.977 no
C86 H862 0.961 no
C86 H863 0.952 no
C87 Cl1 1.74(3) yes
C87 Cl3 1.85(3) yes
C87 Cl4 1.71(4) yes
C87 Cl2 1.84(4) yes
C87 H871 1.007 no
C87 H872 1.042 no
C87 H873 1.016 no
C87 H874 1.034 no
